data_4023529
loop_
_publ_author_name
'Tao Tu'
'Thierry Maris'
'James D. Wuest'

_publ_section_title
;
 Synthesis and Structure of Spirocyclic Tetraethers Derived from
 [1,1'-Binaphthalene]-2,2'-diol and Pentaerythritol
;
_journal_name_full 'Journal of Organic Chemistry'
_journal_page_first 5255
_journal_page_last 5263
_journal_paper_doi 10.1021/jo800215w
_journal_volume 73
_journal_year 2008
_chemical_compound_source 'Synthesized by the authors. See text'
_chemical_formula_moiety '2(C45 H28 Br4 O4), 0.5(C6 H14)'
_chemical_formula_sum 'C93 H63 Br8 O8'
_chemical_formula_weight 1947.71
_chemical_name_systematic
; 
 ? 
;
_space_group_IT_number 2
_symmetry_cell_setting triclinic
_symmetry_space_group_name_Hall '-P 1'
_symmetry_space_group_name_H-M 'P -1'
_atom_sites_solution_hydrogens geom
_atom_sites_solution_primary direct
_atom_sites_solution_secondary difmap
_audit_creation_method SHELXL-97
_cell_angle_alpha 105.206(1)
_cell_angle_beta 94.292(1)
_cell_angle_gamma 91.621(1)
_cell_formula_units_Z 2
_cell_length_a 11.4661(2)
_cell_length_b 15.3621(3)
_cell_length_c 22.3588(5)
_cell_measurement_reflns_used 8032
_cell_measurement_temperature 100(2)
_cell_measurement_theta_max 68.05
_cell_measurement_theta_min 2.98
_cell_volume 3785.11(13)
_computing_cell_refinement 'SMART (Bruker, 1999)'
_computing_data_collection 'SMART (Bruker, 1999)'
_computing_data_reduction 'SAINT (Bruker, 1999)'
_computing_molecular_graphics 'SHELXTL (Bruker, 1997)'
_computing_publication_material 'UdMX (local program)'
_computing_structure_refinement 'SHELXL97 (Sheldrick, 1997)'
_computing_structure_solution 'SHELXS97 (Sheldrick, 1997)'
_diffrn_ambient_temperature 100(2)
_diffrn_detector_area_resol_mean 5.5
_diffrn_measured_fraction_theta_full 0.955
_diffrn_measured_fraction_theta_max 0.955
_diffrn_measurement_device_type 'Bruker Smart 6000'
_diffrn_measurement_method \w
_diffrn_radiation_monochromator 'Montel 200 optics'
_diffrn_radiation_source 'Rotating Anode'
_diffrn_radiation_type CuK\a
_diffrn_radiation_wavelength 1.54178
_diffrn_reflns_av_R_equivalents 0.036
_diffrn_reflns_av_sigmaI/netI 0.0831
_diffrn_reflns_limit_h_max 12
_diffrn_reflns_limit_h_min -13
_diffrn_reflns_limit_k_max 18
_diffrn_reflns_limit_k_min -17
_diffrn_reflns_limit_l_max 26
_diffrn_reflns_limit_l_min -26
_diffrn_reflns_number 48322
_diffrn_reflns_theta_full 68.21
_diffrn_reflns_theta_max 68.21
_diffrn_reflns_theta_min 2.06
_diffrn_standards_decay_% -1.33
_diffrn_standards_interval_time 1440
_diffrn_standards_number 140
_exptl_absorpt_coefficient_mu 5.560
_exptl_absorpt_correction_T_max 0.7100
_exptl_absorpt_correction_T_min 0.6500
_exptl_absorpt_correction_type multi-scan
_exptl_absorpt_process_details 'Sadabs (Sheldrick,1996)'
_exptl_crystal_colour Colourless
_exptl_crystal_density_diffrn 1.709
_exptl_crystal_density_method 'not measured'
_exptl_crystal_description block
_exptl_crystal_F_000 1930
_exptl_crystal_size_max 0.09
_exptl_crystal_size_mid 0.08
_exptl_crystal_size_min 0.06
_refine_diff_density_max 0.922
_refine_diff_density_min -0.954
_refine_diff_density_rms 0.119
_refine_ls_extinction_method none
_refine_ls_goodness_of_fit_ref 1.042
_refine_ls_hydrogen_treatment constr
_refine_ls_matrix_type full
_refine_ls_number_parameters 983
_refine_ls_number_reflns 13247
_refine_ls_number_restraints 0
_refine_ls_restrained_S_all 1.042
_refine_ls_R_factor_all 0.0979
_refine_ls_R_factor_gt 0.0541
_refine_ls_shift/su_max 0.003
_refine_ls_shift/su_mean 0.002
_refine_ls_structure_factor_coef Fsqd
_refine_ls_weighting_details 'calc w=1/[\s^2^(Fo^2^)+(0.0581P)^2^] where P=(Fo^2^+2Fc^2^)/3'
_refine_ls_weighting_scheme calc
_refine_ls_wR_factor_gt 0.1212
_refine_ls_wR_factor_ref 0.1335
_reflns_number_gt 7859
_reflns_number_total 13247
_reflns_threshold_expression I>2\s(I)
_cod_data_source_file jo800215w-File004.cif
_cod_data_source_block jiw866
_cod_depositor_comments
;
The following automatic conversions were performed:
'_symmetry_cell_setting' value 'Triclinic' changed to 'triclinic'
according to '/home/saulius/struct/CIF-dictionaries/cif_core.dic'
dictionary named 'cif_core.dic' version 2.4.1 from
2010-06-29.

'_geom_bond_publ_flag' value 'Y' changed to 'y' according to
'/home/saulius/struct/CIF-dictionaries/cif_core.dic' dictionary named
'cif_core.dic' version 2.4.1 from 2010-06-29 (127
times).

'_geom_angle_publ_flag' value 'Y' changed to 'y' according to
'/home/saulius/struct/CIF-dictionaries/cif_core.dic' dictionary named
'cif_core.dic' version 2.4.1 from 2010-06-29 (190 times).

Automatic conversion script
Id: cif_fix_enum 1527 2010-12-29 10:47:43Z saulius 
;
_cod_database_code 4023529

loop_
_symmetry_equiv_pos_as_xyz
'x, y, z'
'-x, -y, -z'

loop_
_atom_site_label
_atom_site_type_symbol
_atom_site_fract_x
_atom_site_fract_y
_atom_site_fract_z
_atom_site_U_iso_or_equiv
_atom_site_adp_type
_atom_site_occupancy
_atom_site_symmetry_multiplicity
_atom_site_calc_flag
_atom_site_refinement_flags
_atom_site_disorder_assembly
_atom_site_disorder_group
Br1 Br -0.00611(10) -0.53186(5) 0.07966(4) 0.0747(3) Uani 1 1 d . . .
Br2 Br -0.11477(6) -0.05958(5) -0.12830(3) 0.0446(2) Uani 1 1 d . . .
Br3 Br 0.09395(6) 0.77880(5) 0.38902(3) 0.0413(2) Uani 1 1 d . . .
Br4 Br 0.61691(6) 0.37038(5) 0.51434(4) 0.0463(2) Uani 1 1 d . . .
Br5 Br 0.36072(6) -0.48757(4) 0.26020(4) 0.0448(2) Uani 1 1 d . . .
Br6 Br 0.88737(6) -0.00736(5) 0.55533(3) 0.0439(2) Uani 1 1 d . . .
Br7 Br 0.77839(7) 0.21446(7) -0.07436(4) 0.0627(3) Uani 1 1 d . . .
Br8 Br 0.80242(7) 0.74324(5) 0.27692(4) 0.0516(2) Uani 1 1 d . . .
C1 C -0.1136(5) 0.1159(4) 0.3088(3) 0.0277(15) Uani 1 1 d . . .
C2 C -0.2289(5) 0.0593(4) 0.2867(3) 0.0300(15) Uani 1 1 d . . .
H2A H -0.2600 0.0435 0.3229 0.036 Uiso 1 1 calc R . .
H2B H -0.2865 0.0970 0.2714 0.036 Uiso 1 1 calc R . .
C3 C -0.2167(5) -0.0183(4) 0.1779(3) 0.0295(15) Uani 1 1 d . . .
C4 C -0.1413(5) -0.0722(4) 0.1424(3) 0.0270(15) Uani 1 1 d . . .
C5 C -0.1393(5) -0.0738(4) 0.0781(3) 0.0307(16) Uani 1 1 d . . .
C6 C -0.0616(5) -0.1240(4) 0.0390(3) 0.0331(16) Uani 1 1 d . . .
H6 H -0.0105 -0.1619 0.0547 0.040 Uiso 1 1 calc R . .
C7 C -0.0570(6) -0.1201(4) -0.0215(3) 0.0380(17) Uani 1 1 d . . .
H7 H -0.0034 -0.1550 -0.0471 0.046 Uiso 1 1 calc R . .
C8 C -0.1312(6) -0.0650(5) -0.0448(3) 0.0360(17) Uani 1 1 d . . .
C9 C -0.2092(5) -0.0152(4) -0.0101(3) 0.0349(16) Uani 1 1 d . . .
H9 H -0.2601 0.0213 -0.0274 0.042 Uiso 1 1 calc R . .
C10 C -0.2143(5) -0.0179(4) 0.0526(3) 0.0346(16) Uani 1 1 d . . .
C11 C -0.2905(5) 0.0358(4) 0.0913(3) 0.0351(16) Uani 1 1 d . . .
H11 H -0.3421 0.0723 0.0745 0.042 Uiso 1 1 calc R . .
C12 C -0.2922(5) 0.0369(4) 0.1523(3) 0.0367(17) Uani 1 1 d . . .
H12 H -0.3438 0.0745 0.1777 0.044 Uiso 1 1 calc R . .
C13 C -0.0114(5) 0.0518(4) 0.3068(3) 0.0282(15) Uani 1 1 d . . .
H13A H 0.0581 0.0849 0.3325 0.034 Uiso 1 1 calc R . .
H13B H -0.0340 0.0011 0.3239 0.034 Uiso 1 1 calc R . .
C14 C 0.0231(5) -0.0753(4) 0.2226(3) 0.0274(14) Uani 1 1 d . . .
C15 C -0.0549(5) -0.1225(4) 0.1728(3) 0.0292(15) Uani 1 1 d . . .
C16 C -0.0452(5) -0.2185(4) 0.1523(3) 0.0319(16) Uani 1 1 d . . .
C17 C -0.1269(6) -0.2746(4) 0.1059(3) 0.0376(17) Uani 1 1 d . . .
H17 H -0.1904 -0.2481 0.0886 0.045 Uiso 1 1 calc R . .
C18 C -0.1154(7) -0.3649(5) 0.0862(3) 0.047(2) Uani 1 1 d . . .
H18 H -0.1708 -0.4013 0.0554 0.056 Uiso 1 1 calc R . .
C19 C -0.0234(7) -0.4039(4) 0.1108(3) 0.050(2) Uani 1 1 d . . .
C20 C 0.0559(6) -0.3558(4) 0.1567(3) 0.0400(17) Uani 1 1 d . . .
H20 H 0.1172 -0.3849 0.1736 0.048 Uiso 1 1 calc R . .
C21 C 0.0451(6) -0.2609(4) 0.1788(3) 0.0332(16) Uani 1 1 d . . .
C22 C 0.1237(5) -0.2082(4) 0.2276(3) 0.0313(15) Uani 1 1 d . . .
H22 H 0.1850 -0.2361 0.2454 0.038 Uiso 1 1 calc R . .
C23 C 0.1116(5) -0.1173(4) 0.2492(3) 0.0286(15) Uani 1 1 d . . .
H23 H 0.1638 -0.0826 0.2824 0.034 Uiso 1 1 calc R . .
C24 C -0.0925(5) 0.1798(4) 0.2683(3) 0.0294(15) Uani 1 1 d . . .
H24A H -0.1007 0.1458 0.2239 0.035 Uiso 1 1 calc R . .
H24B H -0.1512 0.2268 0.2749 0.035 Uiso 1 1 calc R . .
C25 C 0.0285(5) 0.3143(4) 0.2937(3) 0.0271(15) Uani 1 1 d . . .
C26 C -0.0024(5) 0.3510(4) 0.2427(3) 0.0313(15) Uani 1 1 d . . .
H26 H -0.0283 0.3119 0.2031 0.038 Uiso 1 1 calc R . .
C27 C 0.0052(5) 0.4424(4) 0.2506(3) 0.0332(16) Uani 1 1 d . . .
H27 H -0.0137 0.4664 0.2162 0.040 Uiso 1 1 calc R . .
C28 C 0.0408(5) 0.5011(4) 0.3090(3) 0.0267(14) Uani 1 1 d . . .
C29 C 0.0494(5) 0.5961(4) 0.3185(3) 0.0317(15) Uani 1 1 d . . .
H29 H 0.0324 0.6216 0.2847 0.038 Uiso 1 1 calc R . .
C30 C 0.0819(5) 0.6506(4) 0.3761(3) 0.0315(15) Uani 1 1 d . . .
C31 C 0.1060(5) 0.6173(4) 0.4272(3) 0.0319(15) Uani 1 1 d . . .
H31 H 0.1264 0.6573 0.4672 0.038 Uiso 1 1 calc R . .
C32 C 0.0999(5) 0.5265(4) 0.4196(3) 0.0327(15) Uani 1 1 d . . .
H32 H 0.1151 0.5038 0.4549 0.039 Uiso 1 1 calc R . .
C33 C 0.0717(5) 0.4646(4) 0.3606(3) 0.0295(15) Uani 1 1 d . . .
C34 C 0.0690(5) 0.3689(4) 0.3513(3) 0.0279(15) Uani 1 1 d . . .
C35 C -0.1310(5) 0.1678(4) 0.3765(3) 0.0333(16) Uani 1 1 d . . .
H35A H -0.2161 0.1695 0.3815 0.040 Uiso 1 1 calc R . .
H35B H -0.0959 0.1339 0.4047 0.040 Uiso 1 1 calc R . .
C36 C 0.0320(5) 0.2749(4) 0.4234(3) 0.0291(15) Uani 1 1 d . . .
C37 C 0.1074(5) 0.3288(4) 0.4029(3) 0.0272(14) Uani 1 1 d . . .
C38 C 0.2239(5) 0.3467(4) 0.4323(3) 0.0273(14) Uani 1 1 d . . .
C39 C 0.3124(5) 0.3912(4) 0.4091(3) 0.0329(16) Uani 1 1 d . . .
H39 H 0.2923 0.4155 0.3750 0.039 Uiso 1 1 calc R . .
C40 C 0.4265(6) 0.4005(4) 0.4341(3) 0.0364(17) Uani 1 1 d . . .
H40 H 0.4851 0.4289 0.4168 0.044 Uiso 1 1 calc R . .
C41 C 0.4543(6) 0.3673(4) 0.4852(3) 0.0414(18) Uani 1 1 d . . .
C42 C 0.3743(6) 0.3281(4) 0.5120(3) 0.0359(16) Uani 1 1 d . . .
H42 H 0.3956 0.3096 0.5485 0.043 Uiso 1 1 calc R . .
C43 C 0.2566(5) 0.3147(4) 0.4845(3) 0.0310(15) Uani 1 1 d . . .
C44 C 0.1721(6) 0.2645(4) 0.5057(3) 0.0330(16) Uani 1 1 d . . .
H44 H 0.1917 0.2451 0.5420 0.040 Uiso 1 1 calc R . .
C45 C 0.0631(5) 0.2429(4) 0.4759(3) 0.0309(15) Uani 1 1 d . . .
H45 H 0.0088 0.2067 0.4901 0.037 Uiso 1 1 calc R . .
C50 C 0.3829(5) 0.1628(4) 0.2708(3) 0.0256(14) Uani 1 1 d . . .
C51 C 0.4174(5) 0.0811(4) 0.2203(3) 0.0270(14) Uani 1 1 d . . .
H51A H 0.3483 0.0392 0.2039 0.032 Uiso 1 1 calc R . .
H51B H 0.4468 0.1014 0.1854 0.032 Uiso 1 1 calc R . .
C52 C 0.4881(5) -0.0555(4) 0.2408(3) 0.0258(14) Uani 1 1 d . . .
C53 C 0.4779(5) -0.0849(4) 0.2932(3) 0.0250(14) Uani 1 1 d . . .
C54 C 0.4564(5) -0.1789(4) 0.2867(3) 0.0266(14) Uani 1 1 d . . .
C55 C 0.4324(5) -0.2137(4) 0.3371(3) 0.0335(16) Uani 1 1 d . . .
H55 H 0.4357 -0.1736 0.3777 0.040 Uiso 1 1 calc R . .
C56 C 0.4044(5) -0.3033(4) 0.3296(3) 0.0335(16) Uani 1 1 d . . .
H56 H 0.3885 -0.3251 0.3643 0.040 Uiso 1 1 calc R . .
C57 C 0.3995(5) -0.3621(4) 0.2704(3) 0.0353(16) Uani 1 1 d . . .
C58 C 0.4224(5) -0.3335(4) 0.2197(3) 0.0334(16) Uani 1 1 d . . .
H58 H 0.4196 -0.3756 0.1799 0.040 Uiso 1 1 calc R . .
C59 C 0.4508(5) -0.2397(4) 0.2263(3) 0.0292(15) Uani 1 1 d . . .
C60 C 0.4699(5) -0.2068(4) 0.1751(3) 0.0321(16) Uani 1 1 d . . .
H60 H 0.4707 -0.2480 0.1351 0.038 Uiso 1 1 calc R . .
C61 C 0.4873(5) -0.1169(4) 0.1814(3) 0.0308(15) Uani 1 1 d . . .
H61 H 0.4988 -0.0954 0.1460 0.037 Uiso 1 1 calc R . .
C62 C 0.2945(5) 0.1309(4) 0.3098(3) 0.0271(14) Uani 1 1 d . . .
H62A H 0.2925 0.1780 0.3495 0.033 Uiso 1 1 calc R . .
H62B H 0.2157 0.1254 0.2873 0.033 Uiso 1 1 calc R . .
C63 C 0.4055(5) 0.0480(4) 0.3685(3) 0.0235(14) Uani 1 1 d . . .
C64 C 0.4876(5) -0.0166(4) 0.3554(3) 0.0253(14) Uani 1 1 d . . .
C65 C 0.5828(5) -0.0147(4) 0.4011(3) 0.0246(14) Uani 1 1 d . . .
C66 C 0.6761(5) -0.0747(4) 0.3899(3) 0.0280(15) Uani 1 1 d . . .
H66 H 0.6743 -0.1193 0.3513 0.034 Uiso 1 1 calc R . .
C67 C 0.7674(5) -0.0697(4) 0.4331(3) 0.0300(15) Uani 1 1 d . . .
H67 H 0.8299 -0.1091 0.4244 0.036 Uiso 1 1 calc R . .
C68 C 0.7682(5) -0.0056(4) 0.4905(3) 0.0311(15) Uani 1 1 d . . .
C69 C 0.6851(5) 0.0551(4) 0.5040(3) 0.0303(15) Uani 1 1 d . . .
H69 H 0.6905 0.0992 0.5430 0.036 Uiso 1 1 calc R . .
C70 C 0.5893(5) 0.0527(4) 0.4592(3) 0.0268(14) Uani 1 1 d . . .
C71 C 0.4997(5) 0.1144(4) 0.4705(3) 0.0310(15) Uani 1 1 d . . .
H71 H 0.5018 0.1584 0.5095 0.037 Uiso 1 1 calc R . .
C72 C 0.4104(5) 0.1118(4) 0.4267(3) 0.0277(14) Uani 1 1 d . . .
H72 H 0.3505 0.1537 0.4354 0.033 Uiso 1 1 calc R . .
C73 C 0.4925(5) 0.2105(4) 0.3109(3) 0.0274(15) Uani 1 1 d . . .
H73A H 0.4721 0.2693 0.3378 0.033 Uiso 1 1 calc R . .
H73B H 0.5229 0.1732 0.3380 0.033 Uiso 1 1 calc R . .
C74 C 0.6240(5) 0.3127(4) 0.2809(3) 0.0287(15) Uani 1 1 d . . .
C75 C 0.6154(5) 0.3517(4) 0.2325(3) 0.0297(15) Uani 1 1 d . . .
C76 C 0.6604(5) 0.4426(4) 0.2421(3) 0.0301(15) Uani 1 1 d . . .
C77 C 0.6509(5) 0.4891(4) 0.1948(3) 0.0353(16) Uani 1 1 d . . .
H77 H 0.6148 0.4589 0.1548 0.042 Uiso 1 1 calc R . .
C78 C 0.6927(5) 0.5762(4) 0.2060(3) 0.0374(17) Uani 1 1 d . . .
H78 H 0.6862 0.6062 0.1739 0.045 Uiso 1 1 calc R . .
C79 C 0.7454(5) 0.6214(4) 0.2649(3) 0.0368(17) Uani 1 1 d . . .
C80 C 0.7567(5) 0.5810(4) 0.3117(3) 0.0356(17) Uani 1 1 d . . .
H80 H 0.7925 0.6134 0.3513 0.043 Uiso 1 1 calc R . .
C81 C 0.7147(5) 0.4895(4) 0.3015(3) 0.0317(16) Uani 1 1 d . . .
C82 C 0.7246(5) 0.4452(4) 0.3494(3) 0.0363(17) Uani 1 1 d . . .
H82 H 0.7627 0.4758 0.3889 0.044 Uiso 1 1 calc R . .
C83 C 0.6801(5) 0.3592(4) 0.3397(3) 0.0315(15) Uani 1 1 d . . .
H83 H 0.6866 0.3303 0.3724 0.038 Uiso 1 1 calc R . .
C84 C 0.3140(5) 0.2307(4) 0.2432(3) 0.0298(15) Uani 1 1 d . . .
H84A H 0.2655 0.1964 0.2054 0.036 Uiso 1 1 calc R . .
H84B H 0.2601 0.2612 0.2737 0.036 Uiso 1 1 calc R . .
C85 C 0.4338(5) 0.2746(4) 0.1718(3) 0.0288(15) Uani 1 1 d . . .
C86 C 0.5512(5) 0.3012(4) 0.1719(3) 0.0290(15) Uani 1 1 d . . .
C87 C 0.6050(5) 0.2785(4) 0.1150(3) 0.0314(15) Uani 1 1 d . . .
C88 C 0.7258(5) 0.2971(4) 0.1116(3) 0.0363(16) Uani 1 1 d . . .
H88 H 0.7733 0.3247 0.1489 0.044 Uiso 1 1 calc R . .
C89 C 0.7756(6) 0.2768(4) 0.0571(3) 0.0413(18) Uani 1 1 d . . .
H89 H 0.8567 0.2901 0.0561 0.050 Uiso 1 1 calc R . .
C90 C 0.7067(6) 0.2360(5) 0.0023(3) 0.0428(18) Uani 1 1 d . . .
C91 C 0.5926(6) 0.2137(4) 0.0026(3) 0.0368(16) Uani 1 1 d . . .
H91 H 0.5482 0.1842 -0.0353 0.044 Uiso 1 1 calc R . .
C92 C 0.5386(5) 0.2335(4) 0.0586(3) 0.0324(15) Uani 1 1 d . . .
C93 C 0.4181(6) 0.2119(4) 0.0611(3) 0.0380(17) Uani 1 1 d . . .
H93 H 0.3716 0.1835 0.0237 0.046 Uiso 1 1 calc R . .
C94 C 0.3678(5) 0.2312(4) 0.1162(3) 0.0297(15) Uani 1 1 d . . .
H94 H 0.2874 0.2150 0.1168 0.036 Uiso 1 1 calc R . .
O1 O 0.0166(3) 0.0173(2) 0.24358(17) 0.0260(9) Uani 1 1 d . . .
O2 O -0.2203(3) -0.0223(3) 0.23867(18) 0.0309(10) Uani 1 1 d . . .
O3 O 0.0243(3) 0.2218(3) 0.28485(18) 0.0275(10) Uani 1 1 d . . .
O4 O -0.0813(3) 0.2589(3) 0.39547(18) 0.0291(10) Uani 1 1 d . . .
O5 O 0.5074(3) 0.0357(2) 0.24718(17) 0.0242(9) Uani 1 1 d . . .
O6 O 0.3169(3) 0.0472(2) 0.32369(18) 0.0260(9) Uani 1 1 d . . .
O7 O 0.5815(3) 0.2249(2) 0.27148(18) 0.0277(10) Uani 1 1 d . . .
O8 O 0.3843(3) 0.2982(2) 0.22720(18) 0.0276(10) Uani 1 1 d . . .
C100 C 0.6573(13) 0.5478(8) 0.9341(6) 0.166(7) Uani 1 1 d . . .
H10A H 0.5884 0.5471 0.9052 0.249 Uiso 1 1 calc R . .
H10B H 0.7279 0.5423 0.9115 0.249 Uiso 1 1 calc R . .
H10C H 0.6631 0.6048 0.9669 0.249 Uiso 1 1 calc R . .
C101 C 0.6461(12) 0.4733(9) 0.9616(5) 0.159(5) Uani 1 1 d . . .
H10D H 0.7232 0.4619 0.9804 0.247 Uiso 1 1 calc R . .
H10E H 0.6170 0.4178 0.9294 0.247 Uiso 1 1 calc R . .
C102 C 0.5518(16) 0.5001(14) 1.0160(7) 0.167(11) Uani 1 1 d . . .
H10F H 0.5502 0.4551 1.0405 0.259 Uiso 1 1 calc R . .
H10G H 0.5729 0.5605 1.0445 0.259 Uiso 1 1 calc R . .

loop_
_atom_site_aniso_label
_atom_site_aniso_U_11
_atom_site_aniso_U_22
_atom_site_aniso_U_33
_atom_site_aniso_U_23
_atom_site_aniso_U_13
_atom_site_aniso_U_12
Br1 0.1400(9) 0.0310(5) 0.0475(5) 0.0035(4) 0.0016(6) -0.0065(5)
Br2 0.0515(5) 0.0512(5) 0.0280(4) 0.0095(3) -0.0051(3) -0.0199(4)
Br3 0.0511(5) 0.0320(4) 0.0399(4) 0.0087(3) 0.0037(4) -0.0030(3)
Br4 0.0374(4) 0.0458(5) 0.0519(5) 0.0106(4) -0.0110(4) 0.0004(3)
Br5 0.0486(5) 0.0249(4) 0.0596(5) 0.0073(3) 0.0125(4) -0.0030(3)
Br6 0.0468(5) 0.0397(4) 0.0408(4) 0.0073(3) -0.0129(4) 0.0033(3)
Br7 0.0472(5) 0.1018(7) 0.0416(5) 0.0208(5) 0.0097(4) 0.0118(5)
Br8 0.0520(5) 0.0279(4) 0.0688(6) -0.0015(4) 0.0218(4) -0.0084(3)
C1 0.022(3) 0.033(4) 0.026(3) 0.004(3) -0.001(3) 0.001(3)
C2 0.027(3) 0.037(4) 0.027(3) 0.009(3) 0.006(3) 0.002(3)
C3 0.023(3) 0.031(4) 0.030(4) 0.004(3) -0.003(3) -0.011(3)
C4 0.029(3) 0.025(3) 0.024(3) 0.003(3) -0.001(3) -0.011(3)
C5 0.024(3) 0.030(4) 0.034(4) 0.004(3) -0.001(3) -0.011(3)
C6 0.034(4) 0.032(4) 0.030(4) 0.006(3) -0.005(3) -0.002(3)
C7 0.037(4) 0.039(4) 0.030(4) -0.004(3) 0.004(3) -0.011(3)
C8 0.040(4) 0.044(4) 0.024(4) 0.015(3) -0.011(3) -0.019(3)
C9 0.029(4) 0.037(4) 0.037(4) 0.011(3) -0.005(3) -0.010(3)
C10 0.028(4) 0.038(4) 0.033(4) 0.006(3) -0.010(3) -0.014(3)
C11 0.028(4) 0.044(4) 0.034(4) 0.013(3) -0.001(3) -0.001(3)
C12 0.030(4) 0.043(4) 0.034(4) 0.003(3) 0.008(3) -0.002(3)
C13 0.028(3) 0.034(4) 0.019(3) 0.003(3) 0.001(3) -0.006(3)
C14 0.033(4) 0.028(4) 0.022(3) 0.008(3) 0.004(3) 0.001(3)
C15 0.029(3) 0.033(4) 0.025(3) 0.006(3) 0.002(3) -0.006(3)
C16 0.034(4) 0.036(4) 0.025(3) 0.007(3) 0.007(3) -0.006(3)
C17 0.039(4) 0.041(4) 0.033(4) 0.013(3) -0.003(3) -0.012(3)
C18 0.068(5) 0.039(4) 0.030(4) 0.008(3) -0.008(4) -0.019(4)
C19 0.077(6) 0.025(4) 0.041(4) 0.000(3) 0.003(4) -0.006(4)
C20 0.058(5) 0.037(4) 0.028(4) 0.012(3) 0.015(3) 0.004(3)
C21 0.044(4) 0.031(4) 0.026(4) 0.009(3) 0.013(3) 0.003(3)
C22 0.034(4) 0.038(4) 0.025(3) 0.011(3) 0.009(3) 0.005(3)
C23 0.029(3) 0.032(4) 0.024(3) 0.008(3) -0.001(3) -0.005(3)
C24 0.026(3) 0.033(4) 0.027(3) 0.005(3) 0.000(3) -0.002(3)
C25 0.017(3) 0.031(4) 0.033(4) 0.008(3) 0.001(3) -0.001(3)
C26 0.024(3) 0.038(4) 0.029(4) 0.006(3) -0.001(3) -0.002(3)
C27 0.031(4) 0.041(4) 0.027(4) 0.011(3) 0.000(3) -0.001(3)
C28 0.016(3) 0.035(4) 0.028(4) 0.006(3) 0.006(3) -0.002(3)
C29 0.030(4) 0.036(4) 0.031(4) 0.013(3) 0.003(3) 0.002(3)
C30 0.028(4) 0.030(4) 0.038(4) 0.010(3) 0.004(3) 0.001(3)
C31 0.031(4) 0.030(4) 0.032(4) 0.002(3) 0.002(3) 0.008(3)
C32 0.032(4) 0.037(4) 0.030(4) 0.008(3) 0.005(3) 0.006(3)
C33 0.026(3) 0.032(4) 0.029(4) 0.008(3) -0.004(3) 0.002(3)
C34 0.018(3) 0.033(4) 0.029(4) 0.003(3) 0.004(3) 0.003(3)
C35 0.029(4) 0.033(4) 0.037(4) 0.007(3) 0.006(3) 0.001(3)
C36 0.031(4) 0.027(3) 0.025(3) 0.000(3) -0.003(3) 0.006(3)
C37 0.027(3) 0.025(3) 0.027(3) 0.001(3) 0.002(3) 0.007(3)
C38 0.031(4) 0.022(3) 0.028(4) 0.004(3) 0.005(3) 0.007(3)
C39 0.034(4) 0.025(3) 0.035(4) 0.000(3) 0.000(3) 0.005(3)
C40 0.037(4) 0.029(4) 0.039(4) 0.004(3) -0.003(3) -0.003(3)
C41 0.038(4) 0.031(4) 0.047(5) -0.001(3) -0.009(3) 0.001(3)
C42 0.043(4) 0.023(3) 0.037(4) 0.004(3) -0.004(3) 0.004(3)
C43 0.032(4) 0.021(3) 0.035(4) 0.000(3) -0.001(3) 0.007(3)
C44 0.046(4) 0.030(4) 0.022(3) 0.006(3) -0.002(3) 0.010(3)
C45 0.037(4) 0.026(3) 0.027(4) 0.002(3) 0.006(3) 0.003(3)
C50 0.022(3) 0.021(3) 0.030(3) 0.002(3) 0.000(3) 0.001(3)
C51 0.022(3) 0.032(4) 0.026(3) 0.008(3) -0.002(3) -0.006(3)
C52 0.021(3) 0.024(3) 0.028(3) 0.001(3) -0.002(3) -0.001(3)
C53 0.023(3) 0.026(3) 0.026(3) 0.007(3) -0.003(3) 0.002(3)
C54 0.023(3) 0.029(4) 0.027(3) 0.006(3) 0.001(3) 0.001(3)
C55 0.032(4) 0.032(4) 0.033(4) 0.002(3) 0.004(3) 0.003(3)
C56 0.030(4) 0.037(4) 0.035(4) 0.013(3) 0.002(3) 0.002(3)
C57 0.031(4) 0.021(3) 0.052(5) 0.006(3) 0.007(3) -0.003(3)
C58 0.030(4) 0.030(4) 0.035(4) -0.001(3) 0.003(3) -0.001(3)
C59 0.023(3) 0.028(3) 0.033(4) 0.002(3) 0.000(3) 0.001(3)
C60 0.040(4) 0.028(4) 0.022(3) -0.004(3) 0.002(3) 0.006(3)
C61 0.040(4) 0.032(4) 0.020(3) 0.006(3) 0.004(3) 0.000(3)
C62 0.023(3) 0.026(3) 0.030(3) 0.002(3) 0.003(3) 0.004(3)
C63 0.021(3) 0.028(3) 0.021(3) 0.008(3) -0.002(3) -0.004(3)
C64 0.026(3) 0.024(3) 0.026(3) 0.007(3) -0.001(3) 0.000(3)
C65 0.028(3) 0.025(3) 0.022(3) 0.009(3) 0.002(3) -0.006(3)
C66 0.035(4) 0.025(3) 0.022(3) 0.004(3) 0.001(3) 0.000(3)
C67 0.028(3) 0.031(4) 0.033(4) 0.008(3) 0.006(3) 0.005(3)
C68 0.031(4) 0.033(4) 0.029(4) 0.012(3) -0.015(3) -0.005(3)
C69 0.039(4) 0.024(3) 0.025(3) 0.004(3) -0.005(3) 0.002(3)
C70 0.027(3) 0.025(3) 0.029(3) 0.011(3) 0.000(3) 0.000(3)
C71 0.038(4) 0.027(3) 0.023(3) -0.001(3) 0.001(3) -0.002(3)
C72 0.027(3) 0.025(3) 0.031(4) 0.007(3) 0.006(3) 0.003(3)
C73 0.022(3) 0.024(3) 0.033(4) 0.003(3) -0.003(3) -0.001(3)
C74 0.022(3) 0.028(4) 0.035(4) 0.005(3) 0.003(3) 0.001(3)
C75 0.024(3) 0.032(4) 0.032(4) 0.005(3) 0.003(3) 0.001(3)
C76 0.020(3) 0.025(3) 0.043(4) 0.005(3) 0.007(3) -0.002(3)
C77 0.027(4) 0.030(4) 0.045(4) 0.004(3) 0.000(3) 0.001(3)
C78 0.030(4) 0.032(4) 0.053(5) 0.013(3) 0.009(3) 0.003(3)
C79 0.029(4) 0.025(4) 0.051(5) -0.002(3) 0.013(3) -0.004(3)
C80 0.029(4) 0.031(4) 0.038(4) -0.005(3) 0.005(3) -0.003(3)
C81 0.023(3) 0.034(4) 0.035(4) 0.004(3) 0.006(3) -0.005(3)
C82 0.030(4) 0.037(4) 0.032(4) -0.007(3) -0.001(3) -0.008(3)
C83 0.029(4) 0.033(4) 0.029(4) 0.003(3) 0.002(3) -0.002(3)
C84 0.022(3) 0.033(4) 0.029(3) -0.001(3) 0.003(3) -0.006(3)
C85 0.034(4) 0.020(3) 0.032(4) 0.006(3) -0.001(3) 0.002(3)
C86 0.031(4) 0.020(3) 0.035(4) 0.008(3) -0.002(3) -0.001(3)
C87 0.029(4) 0.029(4) 0.035(4) 0.009(3) 0.000(3) 0.002(3)
C88 0.034(4) 0.037(4) 0.038(4) 0.011(3) -0.002(3) -0.004(3)
C89 0.028(4) 0.047(4) 0.050(5) 0.016(4) 0.004(3) 0.001(3)
C90 0.046(4) 0.053(5) 0.033(4) 0.016(3) 0.009(3) 0.003(4)
C91 0.042(4) 0.041(4) 0.028(4) 0.010(3) -0.003(3) 0.000(3)
C92 0.031(4) 0.031(4) 0.036(4) 0.011(3) 0.002(3) 0.002(3)
C93 0.042(4) 0.034(4) 0.034(4) 0.008(3) -0.011(3) -0.007(3)
C94 0.027(3) 0.027(3) 0.035(4) 0.011(3) -0.004(3) -0.006(3)
O1 0.026(2) 0.028(2) 0.022(2) 0.0040(18) 0.0004(18) -0.0007(18)
O2 0.030(2) 0.033(2) 0.026(2) 0.0044(19) -0.0033(19) -0.0058(19)
O3 0.023(2) 0.027(2) 0.031(2) 0.0042(18) 0.0015(18) -0.0008(18)
O4 0.027(2) 0.030(2) 0.030(2) 0.0063(19) -0.0003(19) 0.0045(19)
O5 0.021(2) 0.021(2) 0.029(2) 0.0063(18) -0.0039(18) 0.0018(17)
O6 0.021(2) 0.021(2) 0.034(2) 0.0062(18) -0.0022(18) 0.0019(17)
O7 0.024(2) 0.026(2) 0.031(2) 0.0051(18) 0.0012(19) -0.0027(18)
O8 0.029(2) 0.023(2) 0.031(2) 0.0071(18) 0.0016(19) 0.0007(18)
C100 0.155(18) 0.115(9) 0.147(13) 0.044(9) -0.090(12) -0.012(11)
C101 0.122(15) 0.120(11) 0.140(8) 0.002(8) 0.033(9) -0.046(10)
C102 0.12(2) 0.12(2) 0.142(12) 0.004(13) 0.055(12) -0.062(2)

loop_
_atom_type_symbol
_atom_type_description
_atom_type_scat_dispersion_real
_atom_type_scat_dispersion_imag
_atom_type_scat_source
C C 0.0181 0.0091 'International Tables Vol C Tables 4.2.6.8 and 6.1.1.4'
H H 0.0000 0.0000 'International Tables Vol C Tables 4.2.6.8 and 6.1.1.4'
O O 0.0492 0.0322 'International Tables Vol C Tables 4.2.6.8 and 6.1.1.4'
Br Br -0.6763 1.2805 'International Tables Vol C Tables 4.2.6.8 and 6.1.1.4'

loop_
_geom_angle_atom_site_label_1
_geom_angle_atom_site_label_2
_geom_angle_atom_site_label_3
_geom_angle_site_symmetry_1
_geom_angle_site_symmetry_2
_geom_angle_site_symmetry_3
_geom_angle
_geom_angle_publ_flag
C24 C1 C2 . . . 111.0(5) y
C24 C1 C35 . . . 111.8(5) y
C2 C1 C35 . . . 103.7(5) y
C24 C1 C13 . . . 110.0(5) y
C2 C1 C13 . . . 109.1(5) y
C35 C1 C13 . . . 110.9(5) y
O2 C2 C1 . . . 115.2(5) y
O2 C2 H2A . . . 108.5 ?
C1 C2 H2A . . . 108.5 ?
O2 C2 H2B . . . 108.5 ?
C1 C2 H2B . . . 108.5 ?
H2A C2 H2B . . . 107.5 ?
C4 C3 O2 . . . 117.5(6) y
C4 C3 C12 . . . 121.2(6) y
O2 C3 C12 . . . 121.3(6) y
C3 C4 C5 . . . 119.3(6) y
C3 C4 C15 . . . 119.3(6) y
C5 C4 C15 . . . 121.2(5) y
C6 C5 C10 . . . 117.1(6) y
C6 C5 C4 . . . 123.3(6) y
C10 C5 C4 . . . 119.5(6) y
C7 C6 C5 . . . 122.0(6) y
C7 C6 H6 . . . 119 ?
C5 C6 H6 . . . 119 ?
C6 C7 C8 . . . 119.4(6) y
C6 C7 H7 . . . 120.3 ?
C8 C7 H7 . . . 120.3 ?
C9 C8 C7 . . . 122.1(6) y
C9 C8 BR2 . . . 121.1(5) y
C7 C8 BR2 . . . 116.8(5) y
C8 C9 C10 . . . 119.1(6) y
C8 C9 H9 . . . 120.4 ?
C10 C9 H9 . . . 120.4 ?
C11 C10 C9 . . . 121.1(6) y
C11 C10 C5 . . . 118.5(6) y
C9 C10 C5 . . . 120.3(6) y
C12 C11 C10 . . . 121.7(6) y
C12 C11 H11 . . . 119.2 ?
C10 C11 H11 . . . 119.2 ?
C11 C12 C3 . . . 119.8(6) y
C11 C12 H12 . . . 120.1 ?
C3 C12 H12 . . . 120.1 ?
O1 C13 C1 . . . 109.5(5) y
O1 C13 H13A . . . 109.8 ?
C1 C13 H13A . . . 109.8 ?
O1 C13 H13B . . . 109.8 ?
C1 C13 H13B . . . 109.8 ?
H13A C13 H13B . . . 108.2 ?
O1 C14 C23 . . . 118.9(5) y
O1 C14 C15 . . . 118.5(5) y
C23 C14 C15 . . . 122.4(6) y
C14 C15 C16 . . . 116.9(6) y
C14 C15 C4 . . . 119.9(5) y
C16 C15 C4 . . . 123.2(5) y
C21 C16 C17 . . . 117.7(6) y
C21 C16 C15 . . . 120.5(5) y
C17 C16 C15 . . . 121.7(6) y
C18 C17 C16 . . . 121.1(7) y
C18 C17 H17 . . . 119.5 ?
C16 C17 H17 . . . 119.5 ?
C17 C18 C19 . . . 119.9(6) y
C17 C18 H18 . . . 120 ?
C19 C18 H18 . . . 120 ?
C20 C19 C18 . . . 122.6(6) y
C20 C19 BR1 . . . 118.4(6) y
C18 C19 BR1 . . . 119.0(5) y
C19 C20 C21 . . . 118.6(7) y
C19 C20 H20 . . . 120.7 ?
C21 C20 H20 . . . 120.7 ?
C16 C21 C22 . . . 119.4(6) y
C16 C21 C20 . . . 119.9(6) y
C22 C21 C20 . . . 120.7(6) y
C23 C22 C21 . . . 120.3(6) y
C23 C22 H22 . . . 119.8 ?
C21 C22 H22 . . . 119.9 ?
C22 C23 C14 . . . 120.4(5) y
C22 C23 H23 . . . 119.8 ?
C14 C23 H23 . . . 119.8 ?
O3 C24 C1 . . . 109.1(5) y
O3 C24 H24A . . . 109.9 ?
C1 C24 H24A . . . 109.9 ?
O3 C24 H24B . . . 109.9 ?
C1 C24 H24B . . . 109.9 ?
H24A C24 H24B . . . 108.3 ?
C34 C25 O3 . . . 118.6(5) y
C34 C25 C26 . . . 121.5(6) y
O3 C25 C26 . . . 119.8(5) y
C27 C26 C25 . . . 120.0(6) y
C27 C26 H26 . . . 120 ?
C25 C26 H26 . . . 120 ?
C26 C27 C28 . . . 120.7(6) y
C26 C27 H27 . . . 119.6 ?
C28 C27 H27 . . . 119.6 ?
C27 C28 C29 . . . 121.9(6) y
C27 C28 C33 . . . 119.5(6) y
C29 C28 C33 . . . 118.6(5) y
C30 C29 C28 . . . 120.0(6) y
C30 C29 H29 . . . 120 ?
C28 C29 H29 . . . 120 ?
C29 C30 C31 . . . 122.5(6) y
C29 C30 BR3 . . . 120.0(5) y
C31 C30 BR3 . . . 117.5(5) y
C32 C31 C30 . . . 119.1(6) y
C32 C31 H31 . . . 120.5 ?
C30 C31 H31 . . . 120.5 ?
C31 C32 C33 . . . 122.1(6) y
C31 C32 H32 . . . 118.9 ?
C33 C32 H32 . . . 118.9 ?
C32 C33 C34 . . . 122.9(6) y
C32 C33 C28 . . . 117.6(6) y
C34 C33 C28 . . . 119.5(5) y
C25 C34 C33 . . . 118.6(6) y
C25 C34 C37 . . . 120.6(5) y
C33 C34 C37 . . . 120.8(5) y
O4 C35 C1 . . . 115.0(5) y
O4 C35 H35A . . . 108.5 ?
C1 C35 H35A . . . 108.5 ?
O4 C35 H35B . . . 108.5 ?
C1 C35 H35B . . . 108.5 ?
H35A C35 H35B . . . 107.5 ?
C37 C36 O4 . . . 118.5(5) y
C37 C36 C45 . . . 121.6(5) y
O4 C36 C45 . . . 119.6(5) y
C36 C37 C38 . . . 118.8(6) y
C36 C37 C34 . . . 120.7(5) y
C38 C37 C34 . . . 120.5(5) y
C43 C38 C39 . . . 117.0(6) y
C43 C38 C37 . . . 120.1(6) y
C39 C38 C37 . . . 122.8(6) y
C40 C39 C38 . . . 122.2(6) y
C40 C39 H39 . . . 118.9 ?
C38 C39 H39 . . . 118.9 ?
C39 C40 C41 . . . 118.5(6) y
C39 C40 H40 . . . 120.8 ?
C41 C40 H40 . . . 120.8 ?
C42 C41 C40 . . . 123.0(6) y
C42 C41 BR4 . . . 119.2(5) y
C40 C41 BR4 . . . 117.6(5) y
C41 C42 C43 . . . 118.7(6) y
C41 C42 H42 . . . 120.7 ?
C43 C42 H42 . . . 120.7 ?
C44 C43 C38 . . . 118.0(5) y
C44 C43 C42 . . . 121.4(6) y
C38 C43 C42 . . . 120.5(6) y
C45 C44 C43 . . . 122.2(6) y
C45 C44 H44 . . . 118.9 ?
C43 C44 H44 . . . 118.9 ?
C44 C45 C36 . . . 119.1(6) y
C44 C45 H45 . . . 120.5 ?
C36 C45 H45 . . . 120.5 ?
C73 C50 C51 . . . 110.0(5) y
C73 C50 C62 . . . 112.0(5) y
C51 C50 C62 . . . 109.1(4) y
C73 C50 C84 . . . 110.1(5) y
C51 C50 C84 . . . 112.4(5) y
C62 C50 C84 . . . 103.2(4) y
O5 C51 C50 . . . 108.7(4) y
O5 C51 H51A . . . 109.9 ?
C50 C51 H51A . . . 109.9 ?
O5 C51 H51B . . . 109.9 ?
C50 C51 H51B . . . 109.9 ?
H51A C51 H51B . . . 108.3 ?
C53 C52 O5 . . . 118.9(5) y
C53 C52 C61 . . . 121.5(5) y
O5 C52 C61 . . . 119.5(5) y
C52 C53 C54 . . . 119.0(5) y
C52 C53 C64 . . . 118.8(5) y
C54 C53 C64 . . . 122.2(5) y
C55 C54 C59 . . . 118.3(5) y
C55 C54 C53 . . . 122.7(5) y
C59 C54 C53 . . . 118.8(6) y
C56 C55 C54 . . . 122.1(6) y
C56 C55 H55 . . . 119 ?
C54 C55 H55 . . . 119 ?
C55 C56 C57 . . . 119.1(6) y
C55 C56 H56 . . . 120.5 ?
C57 C56 H56 . . . 120.5 ?
C58 C57 C56 . . . 122.1(6) y
C58 C57 BR5 . . . 119.1(5) y
C56 C57 BR5 . . . 118.8(5) y
C57 C58 C59 . . . 119.9(6) y
C57 C58 H58 . . . 120 ?
C59 C58 H58 . . . 120 ?
C60 C59 C54 . . . 119.7(5) y
C60 C59 C58 . . . 121.8(5) y
C54 C59 C58 . . . 118.5(6) y
C61 C60 C59 . . . 121.0(5) y
C61 C60 H60 . . . 119.5 ?
C59 C60 H60 . . . 119.5 ?
C60 C61 C52 . . . 119.7(6) y
C60 C61 H61 . . . 120.1 ?
C52 C61 H61 . . . 120.1 ?
O6 C62 C50 . . . 115.7(5) y
O6 C62 H62A . . . 108.4 ?
C50 C62 H62A . . . 108.4 ?
O6 C62 H62B . . . 108.4 ?
C50 C62 H62B . . . 108.4 ?
H62A C62 H62B . . . 107.4 ?
O6 C63 C64 . . . 118.3(5) y
O6 C63 C72 . . . 120.6(5) y
C64 C63 C72 . . . 121.1(5) y
C63 C64 C65 . . . 118.8(5) y
C63 C64 C53 . . . 119.6(5) y
C65 C64 C53 . . . 121.6(5) y
C66 C65 C70 . . . 117.8(5) y
C66 C65 C64 . . . 122.7(5) y
C70 C65 C64 . . . 119.5(5) y
C67 C66 C65 . . . 121.7(5) y
C67 C66 H66 . . . 119.2 ?
C65 C66 H66 . . . 119.2 ?
C66 C67 C68 . . . 119.0(6) y
C66 C67 H67 . . . 120.5 ?
C68 C67 H67 . . . 120.5 ?
C69 C68 C67 . . . 122.8(6) y
C69 C68 BR6 . . . 117.8(5) y
C67 C68 BR6 . . . 119.2(5) y
C68 C69 C70 . . . 119.4(5) y
C68 C69 H69 . . . 120.3 ?
C70 C69 H69 . . . 120.3 ?
C71 C70 C69 . . . 122.1(5) y
C71 C70 C65 . . . 118.8(5) y
C69 C70 C65 . . . 119.2(5) y
C72 C71 C70 . . . 121.0(5) y
C72 C71 H71 . . . 119.5 ?
C70 C71 H71 . . . 119.5 ?
C71 C72 C63 . . . 120.8(6) y
C71 C72 H72 . . . 119.6 ?
C63 C72 H72 . . . 119.6 ?
O7 C73 C50 . . . 110.0(5) y
O7 C73 H73A . . . 109.7 ?
C50 C73 H73A . . . 109.7 ?
O7 C73 H73B . . . 109.7 ?
C50 C73 H73B . . . 109.7 ?
H73A C73 H73B . . . 108.2 ?
C75 C74 O7 . . . 119.2(5) y
C75 C74 C83 . . . 121.4(5) y
O7 C74 C83 . . . 119.3(6) y
C74 C75 C76 . . . 119.2(6) y
C74 C75 C86 . . . 119.4(5) y
C76 C75 C86 . . . 121.2(6) y
C77 C76 C81 . . . 118.2(5) y
C77 C76 C75 . . . 122.6(6) y
C81 C76 C75 . . . 119.1(6) y
C78 C77 C76 . . . 121.1(6) y
C78 C77 H77 . . . 119.5 ?
C76 C77 H77 . . . 119.5 ?
C77 C78 C79 . . . 119.9(7) y
C77 C78 H78 . . . 120.1 ?
C79 C78 H78 . . . 120.1 ?
C80 C79 C78 . . . 121.9(6) y
C80 C79 BR8 . . . 120.6(5) y
C78 C79 BR8 . . . 117.5(5) y
C79 C80 C81 . . . 119.7(6) y
C79 C80 H80 . . . 120.1 ?
C81 C80 H80 . . . 120.1 ?
C82 C81 C76 . . . 119.4(5) y
C82 C81 C80 . . . 121.4(6) y
C76 C81 C80 . . . 119.2(6) y
C83 C82 C81 . . . 120.7(6) y
C83 C82 H82 . . . 119.7 ?
C81 C82 H82 . . . 119.7 ?
C82 C83 C74 . . . 120.1(6) y
C82 C83 H83 . . . 119.9 ?
C74 C83 H83 . . . 119.9 ?
O8 C84 C50 . . . 115.3(4) y
O8 C84 H84A . . . 108.5 ?
C50 C84 H84A . . . 108.5 ?
O8 C84 H84B . . . 108.5 ?
C50 C84 H84B . . . 108.4 ?
H84A C84 H84B . . . 107.5 ?
O8 C85 C86 . . . 117.4(5) y
O8 C85 C94 . . . 121.6(5) y
C86 C85 C94 . . . 120.8(6) y
C85 C86 C87 . . . 118.9(5) y
C85 C86 C75 . . . 118.3(5) y
C87 C86 C75 . . . 122.8(5) y
C88 C87 C86 . . . 122.6(6) y
C88 C87 C92 . . . 117.0(6) y
C86 C87 C92 . . . 120.3(5) y
C89 C88 C87 . . . 122.0(6) y
C89 C88 H88 . . . 119 ?
C87 C88 H88 . . . 119 ?
C88 C89 C90 . . . 119.4(6) y
C88 C89 H89 . . . 120.3 ?
C90 C89 H89 . . . 120.3 ?
C91 C90 C89 . . . 121.5(6) y
C91 C90 BR7 . . . 120.4(5) y
C89 C90 BR7 . . . 118.0(5) y
C90 C91 C92 . . . 120.4(6) y
C90 C91 H91 . . . 119.8 ?
C92 C91 H91 . . . 119.8 ?
C91 C92 C93 . . . 122.3(6) y
C91 C92 C87 . . . 119.6(6) y
C93 C92 C87 . . . 118.1(6) y
C94 C93 C92 . . . 121.2(6) y
C94 C93 H93 . . . 119.4 ?
C92 C93 H93 . . . 119.4 ?
C93 C94 C85 . . . 120.5(6) y
C93 C94 H94 . . . 119.8 ?
C85 C94 H94 . . . 119.8 ?
C14 O1 C13 . . . 116.3(4) y
C3 O2 C2 . . . 119.4(5) y
C25 O3 C24 . . . 113.7(4) y
C36 O4 C35 . . . 119.1(5) y
C52 O5 C51 . . . 117.4(4) y
C63 O6 C62 . . . 117.1(4) y
C74 O7 C73 . . . 116.3(4) y
C85 O8 C84 . . . 117.7(4) y
C101 C100 H10A . . . 109.5 ?
C101 C100 H10B . . . 109.5 ?
H10A C100 H10B . . . 109.5 ?
C101 C100 H10C . . . 109.5 ?
H10A C100 H10C . . . 109.5 ?
H10B C100 H10C . . . 109.5 ?
C100 C101 C102 . . . 108.0(12) y
C100 C101 H10D . . . 110.1 ?
C102 C101 H10D . . . 110.1 ?
C100 C101 H10E . . . 110.1 ?
C102 C101 H10E . . . 110.1 ?
H10D C101 H10E . . . 108.4 ?
C102 C102 C101 2_667 . . 104.50(17) y
C102 C102 H10F 2_667 . . 110.9 ?
C101 C102 H10F . . . 110.8 ?
C102 C102 H10G 2_667 . . 110.9 ?
C101 C102 H10G . . . 110.8 ?
H10F C102 H10G . . . 108.9 ?

loop_
_geom_bond_atom_site_label_1
_geom_bond_atom_site_label_2
_geom_bond_site_symmetry_1
_geom_bond_site_symmetry_2
_geom_bond_distance
_geom_bond_publ_flag
Br1 C19 . . 1.927(7) y
Br2 C8 . . 1.914(6) y
Br3 C30 . . 1.913(6) y
Br4 C41 . . 1.923(7) y
Br5 C57 . . 1.916(6) y
Br6 C68 . . 1.921(6) y
Br7 C90 . . 1.910(7) y
Br8 C79 . . 1.909(6) y
C1 C24 . . 1.526(8) y
C1 C2 . . 1.536(7) y
C1 C35 . . 1.544(8) y
C1 C13 . . 1.548(8) y
C2 O2 . . 1.432(7) y
C2 H2a . . 0.99 ?
C2 H2b . . 0.99 ?
C3 C4 . . 1.364(8) y
C3 O2 . . 1.380(7) y
C3 C12 . . 1.420(9) y
C4 C5 . . 1.435(8) y
C4 C15 . . 1.502(8) y
C5 C6 . . 1.397(8) y
C5 C10 . . 1.424(9) y
C6 C7 . . 1.374(8) y
C6 H6 . . 0.95 ?
C7 C8 . . 1.384(9) y
C7 H7 . . 0.95 ?
C8 C9 . . 1.349(9) y
C9 C10 . . 1.418(8) y
C9 H9 . . 0.95 ?
C10 C11 . . 1.405(9) y
C11 C12 . . 1.361(8) y
C11 H11 . . 0.95 ?
C12 H12 . . 0.95 ?
C13 O1 . . 1.437(6) y
C13 H13a . . 0.99 ?
C13 H13b . . 0.99 ?
C14 O1 . . 1.381(7) y
C14 C23 . . 1.396(8) y
C14 C15 . . 1.399(8) y
C15 C16 . . 1.436(8) y
C16 C21 . . 1.413(9) y
C16 C17 . . 1.426(8) y
C17 C18 . . 1.355(9) y
C17 H17 . . 0.95 ?
C18 C19 . . 1.378(10) y
C18 H18 . . 0.95 ?
C19 C20 . . 1.361(9) y
C20 C21 . . 1.423(8) y
C20 H20 . . 0.95 ?
C21 C22 . . 1.416(8) y
C22 C23 . . 1.367(8) y
C22 H22 . . 0.95 ?
C23 H23 . . 0.95 ?
C24 O3 . . 1.449(6) y
C24 H24a . . 0.99 ?
C24 H24b . . 0.99 ?
C25 C34 . . 1.378(8) y
C25 O3 . . 1.382(7) y
C25 C26 . . 1.425(8) y
C26 C27 . . 1.368(8) y
C26 H26 . . 0.95 ?
C27 C28 . . 1.400(8) y
C27 H27 . . 0.95 ?
C28 C29 . . 1.418(8) y
C28 C33 . . 1.436(8) y
C29 C30 . . 1.357(8) y
C29 H29 . . 0.95 ?
C30 C31 . . 1.384(8) y
C31 C32 . . 1.359(8) y
C31 H31 . . 0.95 ?
C32 C33 . . 1.417(8) y
C32 H32 . . 0.95 ?
C33 C34 . . 1.430(8) y
C34 C37 . . 1.490(8) y
C35 O4 . . 1.438(7) y
C35 H35a . . 0.99 ?
C35 H35b . . 0.99 ?
C36 C37 . . 1.363(8) y
C36 O4 . . 1.386(7) y
C36 C45 . . 1.412(8) y
C37 C38 . . 1.430(8) y
C38 C43 . . 1.411(8) y
C38 C39 . . 1.411(8) y
C39 C40 . . 1.372(8) y
C39 H39 . . 0.95 ?
C40 C41 . . 1.390(9) y
C40 H40 . . 0.95 ?
C41 C42 . . 1.343(9) y
C42 C43 . . 1.427(8) y
C42 H42 . . 0.95 ?
C43 C44 . . 1.405(8) y
C44 C45 . . 1.360(8) y
C44 H44 . . 0.95 ?
C45 H45 . . 0.95 ?
C50 C73 . . 1.535(7) y
C50 C51 . . 1.535(8) y
C50 C62 . . 1.535(8) y
C50 C84 . . 1.551(8) y
C51 O5 . . 1.443(7) y
C51 H51a . . 0.99 ?
C51 H51b . . 0.99 ?
C52 C53 . . 1.372(8) y
C52 O5 . . 1.381(6) y
C52 C61 . . 1.412(8) y
C53 C54 . . 1.427(8) y
C53 C64 . . 1.501(8) y
C54 C55 . . 1.409(8) y
C54 C59 . . 1.422(8) y
C55 C56 . . 1.368(8) y
C55 H55 . . 0.95 ?
C56 C57 . . 1.389(8) y
C56 H56 . . 0.95 ?
C57 C58 . . 1.358(9) y
C58 C59 . . 1.435(8) y
C58 H58 . . 0.95 ?
C59 C60 . . 1.396(8) y
C60 C61 . . 1.358(8) y
C60 H60 . . 0.95 ?
C61 H61 . . 0.95 ?
C62 O6 . . 1.425(6) y
C62 H62a . . 0.99 ?
C62 H62b . . 0.99 ?
C63 O6 . . 1.369(6) y
C63 C64 . . 1.377(8) y
C63 C72 . . 1.406(7) y
C64 C65 . . 1.432(8) y
C65 C66 . . 1.425(8) y
C65 C70 . . 1.429(8) y
C66 C67 . . 1.355(8) y
C66 H66 . . 0.95 ?
C67 C68 . . 1.398(8) y
C67 H67 . . 0.95 ?
C68 C69 . . 1.347(8) y
C69 C70 . . 1.422(8) y
C69 H69 . . 0.95 ?
C70 C71 . . 1.409(8) y
C71 C72 . . 1.355(8) y
C71 H71 . . 0.95 ?
C72 H72 . . 0.95 ?
C73 O7 . . 1.445(6) y
C73 H73a . . 0.99 ?
C73 H73b . . 0.99 ?
C74 C75 . . 1.368(8) y
C74 O7 . . 1.377(6) y
C74 C83 . . 1.418(8) y
C75 C76 . . 1.430(8) y
C75 C86 . . 1.499(8) y
C76 C77 . . 1.421(9) y
C76 C81 . . 1.422(8) y
C77 C78 . . 1.362(8) y
C77 H77 . . 0.95 ?
C78 C79 . . 1.399(9) y
C78 H78 . . 0.95 ?
C79 C80 . . 1.350(9) y
C80 C81 . . 1.427(8) y
C80 H80 . . 0.95 ?
C81 C82 . . 1.411(9) y
C82 C83 . . 1.359(8) y
C82 H82 . . 0.95 ?
C83 H83 . . 0.95 ?
C84 O8 . . 1.430(6) y
C84 H84a . . 0.99 ?
C84 H84b . . 0.99 ?
C85 O8 . . 1.367(7) y
C85 C86 . . 1.396(8) y
C85 C94 . . 1.399(8) y
C86 C87 . . 1.419(8) y
C87 C88 . . 1.418(8) y
C87 C92 . . 1.421(8) y
C88 C89 . . 1.351(9) y
C88 H88 . . 0.95 ?
C89 C90 . . 1.393(9) y
C89 H89 . . 0.95 ?
C90 C91 . . 1.345(9) y
C91 C92 . . 1.403(8) y
C91 H91 . . 0.95 ?
C92 C93 . . 1.421(8) y
C93 C94 . . 1.365(8) y
C93 H93 . . 0.95 ?
C94 H94 . . 0.95 ?
C100 C101 . . 1.442(14) y
C100 H10a . . 0.98 ?
C100 H10b . . 0.98 ?
C100 H10c . . 0.98 ?
C101 C102 . . 1.67(2) y
C101 H10d . . 0.99 ?
C101 H10e . . 0.99 ?
C102 C102 . 2_667 1.34(3) y
C102 H10f . . 0.99 ?
C102 H10g . . 0.99 ?

loop_
_geom_contact_atom_site_label_1
_geom_contact_atom_site_label_2
_geom_contact_distance
_geom_contact_site_symmetry_1
_geom_contact_site_symmetry_2
_geom_contact_publ_flag
Br1 C89 3.712(7) . 1_445 no
Br2 C14 3.513(6) . 2_555 no
Br2 C15 3.747(6) . 2_555 no
Br2 C84 3.737(6) . 2_555 no
Br2 O1 3.099(4) . 2_555 no
Br2 C4 3.599(6) . 2_555 no
Br2 C5 3.451(6) . 2_555 no
Br2 C6 3.486(6) . 2_555 no
Br3 C45 3.713(6) . 2_566 no
Br3 Br6 3.3983(11) . 2_666 no
Br3 C22 3.707(6) . 1_565 no
Br4 C31 3.325(6) . 2_666 no
Br4 C40 3.467(6) . 2_666 no
Br4 C39 3.652(6) . 2_666 no
Br4 C32 3.605(6) . 2_666 no
Br5 C76 3.648(6) . 1_545 no
Br5 C77 3.723(6) . 1_545 no
Br5 O8 3.202(3) . 1_545 no
Br6 Br6 3.7498(10) . 2_756 no
Br6 C13 3.535(6) . 2_656 no
Br6 Br3 3.3983(11) . 2_666 no
Br6 C45 3.571(6) . 2_656 no
Br7 C61 3.745(6) . 2_655 no
Br7 C60 3.475(6) . 2_655 no
Br7 C21 3.400(7) . 2_655 no
Br7 C22 3.663(6) . 2_655 no
Br7 C16 3.639(6) . 2_655 no
Br7 C6 3.681(6) . 2_655 no
Br8 C16 3.563(6) . 1_665 no
Br8 C66 3.657(6) . 1_565 no
Br8 C21 3.662(7) . 1_665 no
Br1 H27 3.0700 . 1_545 no
Br1 H10B 3.1900 . 2_656 no
Br1 H89 3.0200 . 1_445 no
Br2 H94 3.1300 . 2_555 no
Br2 H51A 3.1300 . 2_555 no
Br2 H84A 2.8000 . 2_555 no
Br3 H45 2.9900 . 2_566 no
Br3 H69 3.1000 . 2_666 no
Br4 H31 3.0000 . 2_666 no
Br4 H83 3.2400 . . no
Br4 H56 2.9800 . 2_656 no
Br6 H13A 3.0800 . 2_656 no
Br6 H13B 3.0500 . 2_656 no
Br7 H60 3.1800 . 2_655 no
Br7 H6 2.8400 . 2_655 no
Br8 H66 2.8400 . 1_565 no
O1 C3 2.919(7) . . no
O1 O2 2.755(5) . . no
O1 O3 3.030(6) . . no
O1 Br2 3.099(4) . 2_555 no
O2 C52 3.374(7) . 1_455 no
O2 C14 2.951(7) . . no
O2 O1 2.755(5) . . no
O3 C36 2.983(8) . . no
O3 O1 3.030(6) . . no
O3 O4 2.767(5) . . no
O4 O3 2.767(5) . . no
O4 C25 2.978(7) . . no
O5 O6 2.855(5) . . no
O5 C2 3.070(7) . 1_655 no
O5 C12 3.245(7) . 1_655 no
O5 C63 2.996(7) . . no
O5 O7 2.903(5) . . no
O6 C23 3.402(7) . . no
O6 O5 2.855(5) . . no
O6 C52 2.994(7) . . no
O7 O5 2.903(5) . . no
O7 O8 2.785(5) . . no
O7 C85 2.970(7) . . no
O8 C74 2.894(7) . . no
O8 O7 2.785(5) . . no
O8 Br5 3.202(3) . 1_565 no
O1 H62B 2.7400 . . no
O1 H24A 2.5300 . . no
O2 H13B 2.7000 . . no
O3 H62B 2.6900 . . no
O3 H13A 2.6200 . . no
O3 H84B 2.8000 . . no
O4 H24B 2.6700 . . no
O5 H12 2.5500 . 1_655 no
O5 H2B 2.4900 . 1_655 no
O5 H73B 2.5100 . . no
O6 H51A 2.7000 . . no
O6 H23 2.5500 . . no
O7 H2B 2.5100 . 1_655 no
O7 H12 2.8800 . 1_655 no
O7 H51B 2.6800 . . no
O8 H73A 2.7500 . . no
C2 O5 3.070(7) . 1_455 no
C2 C52 3.595(8) . 1_455 no
C3 C13 3.496(9) . . no
C3 C24 3.387(9) . . no
C3 O1 2.919(7) . . no
C4 Br2 3.599(6) . 2_555 no
C5 C17 3.308(9) . . no
C5 Br2 3.451(6) . 2_555 no
C6 C17 3.168(9) . . no
C6 Br7 3.681(6) . 2_655 no
C6 Br2 3.486(6) . 2_555 no
C6 C16 3.230(9) . . no
C6 C8 3.568(10) . 2_555 no
C7 C9 3.561(9) . 2_555 no
C7 C8 3.450(10) . 2_555 no
C8 C7 3.450(10) . 2_555 no
C8 C6 3.568(10) . 2_555 no
C9 C7 3.561(9) . 2_555 no
C12 O5 3.245(7) . 1_455 no
C12 C24 3.554(9) . . no
C13 Br6 3.535(6) . 2_656 no
C13 C3 3.496(9) . . no
C14 Br2 3.513(6) . 2_555 no
C14 O2 2.951(7) . . no
C15 Br2 3.747(6) . 2_555 no
C16 C6 3.230(9) . . no
C16 Br7 3.639(6) . 2_655 no
C16 Br8 3.563(6) . 1_445 no
C17 C6 3.168(9) . . no
C17 C5 3.308(9) . . no
C21 Br8 3.662(7) . 1_445 no
C21 Br7 3.400(7) . 2_655 no
C22 Br7 3.663(6) . 2_655 no
C22 Br3 3.707(6) . 1_545 no
C23 O6 3.402(7) . . no
C24 C12 3.554(9) . . no
C24 C36 3.561(9) . . no
C24 C3 3.387(9) . . no
C25 O4 2.978(7) . . no
C28 C80 3.513(8) . 1_455 no
C29 C80 3.347(8) . 1_455 no
C31 Br4 3.325(6) . 2_666 no
C31 C45 3.390(9) . 2_566 no
C32 C39 3.229(9) . . no
C32 Br4 3.605(6) . 2_666 no
C32 C38 3.210(9) . . no
C33 C39 3.230(8) . . no
C36 C24 3.561(9) . . no
C36 O3 2.983(8) . . no
C38 C32 3.210(9) . . no
C39 Br4 3.652(6) . 2_666 no
C39 C33 3.230(8) . . no
C39 C32 3.229(9) . . no
C40 C73 3.592(9) . . no
C40 Br4 3.467(6) . 2_666 no
C42 C72 3.424(9) . . no
C42 C71 3.546(9) . . no
C45 Br3 3.713(6) . 2_566 no
C45 Br6 3.571(6) . 2_656 no
C45 C31 3.390(9) . 2_566 no
C51 C85 3.426(9) . . no
C51 C63 3.494(9) . . no
C52 O2 3.374(7) . 1_655 no
C52 C2 3.595(8) . 1_655 no
C52 O6 2.994(7) . . no
C54 C66 3.346(9) . . no
C55 C65 3.377(9) . . no
C55 C66 3.407(9) . . no
C58 C78 3.433(8) . 1_545 no
C60 Br7 3.475(6) . 2_655 no
C61 Br7 3.745(6) . 2_655 no
C63 C73 3.259(9) . . no
C63 O5 2.996(7) . . no
C63 C51 3.494(9) . . no
C65 C55 3.377(9) . . no
C66 C54 3.346(9) . . no
C66 C55 3.407(9) . . no
C66 Br8 3.657(6) . 1_545 no
C68 C72 3.499(9) . 2_656 no
C69 C71 3.499(9) . 2_656 no
C69 C72 3.515(9) . 2_656 no
C70 C70 3.474(9) . 2_656 no
C70 C71 3.509(9) . 2_656 no
C71 C42 3.546(9) . . no
C71 C69 3.499(9) . 2_656 no
C71 C70 3.509(9) . 2_656 no
C72 C42 3.424(9) . . no
C72 C69 3.515(9) . 2_656 no
C72 C73 3.498(9) . . no
C72 C68 3.499(9) . 2_656 no
C73 C72 3.498(9) . . no
C73 C85 3.525(9) . . no
C73 C63 3.259(9) . . no
C73 C40 3.592(9) . . no
C74 O8 2.894(7) . . no
C76 Br5 3.648(6) . 1_565 no
C76 C88 3.328(9) . . no
C77 C87 3.265(9) . . no
C77 Br5 3.723(6) . 1_565 no
C77 C88 3.225(9) . . no
C78 C58 3.433(8) . 1_565 no
C80 C28 3.513(8) . 1_655 no
C80 C29 3.347(8) . 1_655 no
C84 Br2 3.737(6) . 2_555 no
C85 O7 2.970(7) . . no
C85 C73 3.525(9) . . no
C85 C51 3.426(9) . . no
C87 C77 3.265(9) . . no
C88 C77 3.225(9) . . no
C88 C76 3.328(9) . . no
C89 Br1 3.712(7) . 1_665 no
C2 H12 2.7500 . . no
C3 H24A 2.7300 . . no
C4 H17 2.6800 . . no
C5 H17 2.8000 . . no
C6 H17 2.8700 . . no
C8 H94 2.9200 . 2_555 no
C9 H93 3.0800 . 2_555 no
C12 H2B 2.5700 . . no
C12 H61 3.0700 . 1_455 no
C12 H24A 2.8400 . . no
C13 H23 2.9000 . . no
C13 H62B 2.9200 . . no
C15 H6 2.6400 . . no
C16 H6 2.6000 . . no
C17 H6 2.6900 . . no
C20 H29 3.0000 . 1_545 no
C23 H13B 2.8100 . . no
C24 H26 2.9000 . . no
C25 H84B 2.8300 . . no
C26 H24B 2.7900 . . no
C29 H80 3.0900 . 1_455 no
C32 H39 2.9000 . . no
C33 H39 2.6800 . . no
C34 H39 2.6200 . . no
C35 H45 2.8100 . . no
C37 H32 2.6300 . . no
C38 H32 2.6900 . . no
C38 H62A 2.9300 . . no
C39 H73A 2.9100 . . no
C39 H32 2.9700 . . no
C40 H73A 2.6300 . . no
C42 H71 3.0100 . . no
C42 H72 2.7700 . . no
C43 H72 2.7200 . . no
C44 H72 2.9700 . . no
C45 H35B 2.5800 . . no
C45 H31 2.8800 . 2_566 no
C51 H61 3.0000 . . no
C51 H12 2.9600 . 1_655 no
C53 H66 2.6500 . . no
C54 H66 2.7900 . . no
C55 H66 3.0500 . . no
C61 H51A 2.8700 . . no
C62 H13A 2.9000 . . no
C62 H72 2.7600 . . no
C63 H73B 2.5800 . . no
C64 H55 2.6500 . . no
C64 H73B 3.0600 . . no
C65 H55 2.8400 . . no
C65 H2A 2.8800 . 1_655 no
C66 H55 3.0700 . . no
C66 H2A 2.7600 . 1_655 no
C67 H44 2.9300 . 2_656 no
C72 H62A 2.5500 . . no
C72 H73B 2.7900 . . no
C73 H83 2.8700 . . no
C74 H24B 2.9200 . 1_655 no
C75 H88 2.6600 . . no
C76 H88 2.8000 . . no
C77 H88 2.9100 . . no
C83 H40 2.9800 . . no
C83 H24B 3.0100 . 1_655 no
C83 H73A 2.7100 . . no
C84 H94 2.7700 . . no
C85 H51B 2.7600 . . no
C86 H77 2.6400 . . no
C87 H77 2.6800 . . no
C88 H77 2.8000 . . no
C91 H11 3.1000 . 1_655 no
C92 H11 2.9500 . 1_655 no
C94 H84A 2.5500 . . no
C94 H51B 2.9500 . . no
C100 H10F 2.4900 . 2_667 no
C101 H18 3.0800 . 1_666 no
C102 H10C 3.0100 . 2_667 no
C102 H10A 2.6900 . 2_667 no
H2A C66 2.7600 . 1_455 no
H2A C65 2.8800 . 1_455 no
H2A H35A 2.0600 . . no
H2B O7 2.5100 . 1_455 no
H2B H24B 2.4700 . . no
H2B C12 2.5700 . . no
H2B O5 2.4900 . 1_455 no
H2B H35A 2.4800 . . no
H2B H12 2.0800 . . no
H6 C17 2.6900 . . no
H6 C16 2.6000 . . no
H6 Br7 2.8400 . 2_655 no
H6 C15 2.6400 . . no
H9 H11 2.4700 . . no
H10A H77 2.5900 . 2_666 no
H10A C102 2.6900 . 2_667 no
H10A H10F 2.0800 . 2_667 no
H10B Br1 3.1900 . 2_656 no
H10C H10G 2.3200 . . no
H10C H10F 2.5700 . 2_667 no
H10C C102 3.0100 . 2_667 no
H10D H18 2.5300 . 1_666 no
H10E H58 2.3600 . 2_656 no
H10E H10G 2.3100 . 2_667 no
H10F C100 2.4900 . 2_667 no
H10F H77 2.5900 . 1_556 no
H10F H10A 2.0800 . 2_667 no
H10F H10C 2.5700 . 2_667 no
H10G H10C 2.3200 . . no
H10G H10E 2.3100 . 2_667 no
H11 C92 2.9500 . 1_455 no
H11 H9 2.4700 . . no
H11 C91 3.1000 . 1_455 no
H12 C2 2.7500 . . no
H12 O7 2.8800 . 1_455 no
H12 O5 2.5500 . 1_455 no
H12 C51 2.9600 . 1_455 no
H12 H2B 2.0800 . . no
H12 H51B 2.4600 . 1_455 no
H13A O3 2.6200 . . no
H13A C62 2.9000 . . no
H13A H35B 2.4800 . . no
H13A H62B 2.2800 . . no
H13A Br6 3.0800 . 2_656 no
H13B C23 2.8100 . . no
H13B O2 2.7000 . . no
H13B H35B 2.5000 . . no
H13B Br6 3.0500 . 2_656 no
H17 C6 2.8700 . . no
H17 C5 2.8000 . . no
H17 C4 2.6800 . . no
H18 H10D 2.5300 . 1_444 no
H18 C101 3.0800 . 1_444 no
H20 H22 2.4900 . . no
H22 H20 2.4900 . . no
H23 O6 2.5500 . . no
H23 C13 2.9000 . . no
H24A C3 2.7300 . . no
H24A C12 2.8400 . . no
H24A O1 2.5300 . . no
H24B C83 3.0100 . 1_455 no
H24B C74 2.9200 . 1_455 no
H24B O4 2.6700 . . no
H24B H2B 2.4700 . . no
H24B C26 2.7900 . . no
H26 C24 2.9000 . . no
H26 H88 2.5300 . 1_455 no
H27 Br1 3.0700 . 1_565 no
H27 H29 2.4900 . . no
H29 C20 3.0000 . 1_565 no
H29 H27 2.4900 . . no
H31 C45 2.8800 . 2_566 no
H31 Br4 3.0000 . 2_666 no
H32 C37 2.6300 . . no
H32 C38 2.6900 . . no
H32 C39 2.9700 . . no
H35A H2A 2.0600 . . no
H35A H2B 2.4800 . . no
H35B C45 2.5800 . . no
H35B H13B 2.5000 . . no
H35B H13A 2.4800 . . no
H35B H45 2.1900 . . no
H39 C32 2.9000 . . no
H39 C34 2.6200 . . no
H39 C33 2.6800 . . no
H40 C83 2.9800 . . no
H42 H44 2.4900 . . no
H44 H42 2.4900 . . no
H44 H67 2.4100 . 2_656 no
H44 C67 2.9300 . 2_656 no
H45 Br3 2.9900 . 2_566 no
H45 C35 2.8100 . . no
H45 H35B 2.1900 . . no
H51A C61 2.8700 . . no
H51A Br2 3.1300 . 2_555 no
H51A O6 2.7000 . . no
H51B O7 2.6800 . . no
H51B C85 2.7600 . . no
H51B C94 2.9500 . . no
H51B H12 2.4600 . 1_655 no
H51B H84A 2.5700 . . no
H55 C65 2.8400 . . no
H55 C66 3.0700 . . no
H55 H69 2.4400 . 2_656 no
H55 C64 2.6500 . . no
H55 H71 2.5200 . 2_656 no
H56 Br4 2.9800 . 2_656 no
H58 H10E 2.3600 . 2_656 no
H58 H60 2.5000 . . no
H60 H58 2.5000 . . no
H60 Br7 3.1800 . 2_655 no
H61 C51 3.0000 . . no
H61 H91 2.5000 . 2_655 no
H61 C12 3.0700 . 1_655 no
H62A C72 2.5500 . . no
H62A H72 2.1100 . . no
H62A C38 2.9300 . . no
H62A H84B 2.3900 . . no
H62A H73A 2.5300 . . no
H62B O3 2.6900 . . no
H62B O1 2.7400 . . no
H62B H84B 2.2400 . . no
H62B H84A 2.4600 . . no
H62B C13 2.9200 . . no
H62B H13A 2.2800 . . no
H66 Br8 2.8400 . 1_545 no
H66 C53 2.6500 . . no
H66 C54 2.7900 . . no
H66 C55 3.0500 . . no
H67 H44 2.4100 . 2_656 no
H69 H55 2.4400 . 2_656 no
H69 H71 2.5100 . . no
H69 Br3 3.1000 . 2_666 no
H71 C42 3.0100 . . no
H71 H69 2.5100 . . no
H71 H55 2.5200 . 2_656 no
H72 H62A 2.1100 . . no
H72 C62 2.7600 . . no
H72 C42 2.7700 . . no
H72 C43 2.7200 . . no
H72 C44 2.9700 . . no
H73A C40 2.6300 . . no
H73A C83 2.7100 . . no
H73A H62A 2.5300 . . no
H73A C39 2.9100 . . no
H73A O8 2.7500 . . no
H73A H83 2.5900 . . no
H73B O5 2.5100 . . no
H73B C63 2.5800 . . no
H73B C72 2.7900 . . no
H73B C64 3.0600 . . no
H77 C87 2.6800 . . no
H77 C86 2.6400 . . no
H77 H10A 2.5900 . 2_666 no
H77 C88 2.8000 . . no
H77 H10F 2.5900 . 1_554 no
H80 H82 2.5000 . . no
H80 C29 3.0900 . 1_655 no
H82 H80 2.5000 . . no
H83 Br4 3.2400 . . no
H83 C73 2.8700 . . no
H83 H73A 2.5900 . . no
H84A Br2 2.8000 . 2_555 no
H84A H51B 2.5700 . . no
H84A H94 2.1100 . . no
H84A C94 2.5500 . . no
H84A H62B 2.4600 . . no
H84B O3 2.8000 . . no
H84B H62B 2.2400 . . no
H84B C25 2.8300 . . no
H84B H62A 2.3900 . . no
H88 C77 2.9100 . . no
H88 H26 2.5300 . 1_655 no
H88 C76 2.8000 . . no
H88 C75 2.6600 . . no
H89 Br1 3.0200 . 1_665 no
H91 H93 2.5000 . . no
H91 H61 2.5000 . 2_655 no
H93 H91 2.5000 . . no
H93 C9 3.0800 . 2_555 no
H94 Br2 3.1300 . 2_555 no
H94 C8 2.9200 . 2_555 no
H94 C84 2.7700 . . no
H94 H84A 2.1100 . . no

loop_
_geom_hbond_atom_site_label_D
_geom_hbond_atom_site_label_H
_geom_hbond_atom_site_label_A
_geom_hbond_distance_DH
_geom_hbond_distance_HA
_geom_hbond_distance_DA
_geom_hbond_angle_DHA
_geom_hbond_site_symmetry_A
_geom_hbond_publ_flag
C2 H2B O5 0.9900 2.4900 3.070(7) 117.00 1_455 yes
C2 H2B O7 0.9900 2.5100 3.460(7) 160.00 1_455 yes
C6 H6 Br7 0.9500 2.8400 3.681(6) 148.00 2_655 yes
C12 H12 O5 0.9500 2.5500 3.245(7) 130.00 1_455 yes
C23 H23 O6 0.9500 2.5500 3.402(7) 149.00 . yes
C66 H66 Br8 0.9500 2.8400 3.657(6) 144.00 1_545 yes
C84 H84A Br2 0.9900 2.8000 3.737(6) 159.00 2_555 yes

loop_
_geom_torsion_atom_site_label_1
_geom_torsion_atom_site_label_2
_geom_torsion_atom_site_label_3
_geom_torsion_atom_site_label_4
_geom_torsion
_geom_torsion_site_symmetry_1
_geom_torsion_site_symmetry_2
_geom_torsion_site_symmetry_3
_geom_torsion_site_symmetry_4
_geom_torsion_publ_flag
C13 O1 C14 C15 118.2(6) . . . . no
C13 O1 C14 C23 -65.8(7) . . . . no
C14 O1 C13 C1 -129.3(5) . . . . no
C3 O2 C2 C1 -79.3(6) . . . . no
C2 O2 C3 C4 139.4(6) . . . . no
C2 O2 C3 C12 -43.3(7) . . . . no
C24 O3 C25 C26 -64.8(7) . . . . no
C25 O3 C24 C1 -132.2(5) . . . . no
C24 O3 C25 C34 118.8(6) . . . . no
C35 O4 C36 C37 132.7(6) . . . . no
C36 O4 C35 C1 -91.7(6) . . . . no
C35 O4 C36 C45 -53.5(8) . . . . no
C51 O5 C52 C53 -115.8(6) . . . . no
C52 O5 C51 C50 126.1(5) . . . . no
C51 O5 C52 C61 68.5(7) . . . . no
C63 O6 C62 C50 75.4(7) . . . . no
C62 O6 C63 C64 -131.0(6) . . . . no
C62 O6 C63 C72 50.5(7) . . . . no
C74 O7 C73 C50 124.2(5) . . . . no
C73 O7 C74 C75 -122.0(6) . . . . no
C73 O7 C74 C83 60.7(7) . . . . no
C85 O8 C84 C50 80.7(6) . . . . no
C84 O8 C85 C94 49.6(8) . . . . no
C84 O8 C85 C86 -134.9(6) . . . . no
C2 C1 C24 O3 -171.7(5) . . . . no
C24 C1 C13 O1 -45.2(6) . . . . no
C35 C1 C13 O1 -169.5(5) . . . . no
C2 C1 C13 O1 76.9(6) . . . . no
C24 C1 C35 O4 -23.1(7) . . . . no
C13 C1 C24 O3 -50.7(6) . . . . no
C13 C1 C35 O4 100.2(6) . . . . no
C35 C1 C2 O2 -153.2(5) . . . . no
C24 C1 C2 O2 86.6(6) . . . . no
C2 C1 C35 O4 -142.8(5) . . . . no
C35 C1 C24 O3 73.0(6) . . . . no
C13 C1 C2 O2 -35.0(7) . . . . no
C4 C3 C12 C11 0.6(9) . . . . no
O2 C3 C12 C11 -176.7(6) . . . . no
O2 C3 C4 C15 -8.6(9) . . . . no
C12 C3 C4 C15 174.1(6) . . . . no
C12 C3 C4 C5 -0.7(9) . . . . no
O2 C3 C4 C5 176.7(5) . . . . no
C3 C4 C15 C14 -56.4(8) . . . . no
C5 C4 C15 C14 118.3(7) . . . . no
C3 C4 C15 C16 125.3(7) . . . . no
C5 C4 C15 C16 -60.0(8) . . . . no
C3 C4 C5 C10 1.2(9) . . . . no
C15 C4 C5 C6 2.6(9) . . . . no
C15 C4 C5 C10 -173.5(6) . . . . no
C3 C4 C5 C6 177.2(6) . . . . no
C10 C5 C6 C7 0.0(9) . . . . no
C6 C5 C10 C11 -177.8(6) . . . . no
C6 C5 C10 C9 0.5(9) . . . . no
C4 C5 C10 C11 -1.6(9) . . . . no
C4 C5 C6 C7 -176.1(6) . . . . no
C4 C5 C10 C9 176.8(6) . . . . no
C5 C6 C7 C8 0.0(10) . . . . no
C6 C7 C8 Br2 177.5(5) . . . . no
C6 C7 C8 C9 -0.6(11) . . . . no
Br2 C8 C9 C10 -176.9(5) . . . . no
C7 C8 C9 C10 1.1(10) . . . . no
C8 C9 C10 C5 -1.1(9) . . . . no
C8 C9 C10 C11 177.2(6) . . . . no
C5 C10 C11 C12 1.4(9) . . . . no
C9 C10 C11 C12 -176.9(6) . . . . no
C10 C11 C12 C3 -0.9(9) . . . . no
C23 C14 C15 C4 -174.5(6) . . . . no
C23 C14 C15 C16 4.0(9) . . . . no
O1 C14 C15 C16 179.9(5) . . . . no
O1 C14 C23 C22 -177.1(5) . . . . no
O1 C14 C15 C4 1.4(9) . . . . no
C15 C14 C23 C22 -1.2(10) . . . . no
C4 C15 C16 C17 -7.6(9) . . . . no
C14 C15 C16 C21 -4.5(9) . . . . no
C14 C15 C16 C17 174.0(6) . . . . no
C4 C15 C16 C21 173.9(6) . . . . no
C15 C16 C21 C22 2.4(9) . . . . no
C17 C16 C21 C22 -176.3(6) . . . . no
C17 C16 C21 C20 3.3(9) . . . . no
C15 C16 C21 C20 -178.1(6) . . . . no
C15 C16 C17 C18 178.8(6) . . . . no
C21 C16 C17 C18 -2.6(10) . . . . no
C16 C17 C18 C19 -0.3(11) . . . . no
C17 C18 C19 Br1 -177.7(5) . . . . no
C17 C18 C19 C20 2.7(11) . . . . no
Br1 C19 C20 C21 178.5(5) . . . . no
C18 C19 C20 C21 -1.9(11) . . . . no
C19 C20 C21 C16 -1.2(10) . . . . no
C19 C20 C21 C22 178.4(6) . . . . no
C20 C21 C22 C23 -179.0(6) . . . . no
C16 C21 C22 C23 0.6(9) . . . . no
C21 C22 C23 C14 -1.2(9) . . . . no
O3 C25 C34 C33 -179.1(5) . . . . no
O3 C25 C26 C27 -177.9(5) . . . . no
O3 C25 C34 C37 0.0(8) . . . . no
C26 C25 C34 C33 4.5(9) . . . . no
C26 C25 C34 C37 -176.4(5) . . . . no
C34 C25 C26 C27 -1.5(9) . . . . no
C25 C26 C27 C28 -1.4(9) . . . . no
C26 C27 C28 C33 1.2(9) . . . . no
C26 C27 C28 C29 -180.0(6) . . . . no
C33 C28 C29 C30 -2.6(9) . . . . no
C29 C28 C33 C32 5.1(8) . . . . no
C27 C28 C29 C30 178.6(6) . . . . no
C29 C28 C33 C34 -177.0(5) . . . . no
C27 C28 C33 C34 1.8(8) . . . . no
C27 C28 C33 C32 -176.0(5) . . . . no
C28 C29 C30 C31 -0.9(9) . . . . no
C28 C29 C30 Br3 179.9(4) . . . . no
C29 C30 C31 C32 1.7(9) . . . . no
Br3 C30 C31 C32 -179.1(4) . . . . no
C30 C31 C32 C33 1.2(9) . . . . no
C31 C32 C33 C28 -4.6(9) . . . . no
C31 C32 C33 C34 177.7(6) . . . . no
C28 C33 C34 C25 -4.6(8) . . . . no
C28 C33 C34 C37 176.3(5) . . . . no
C32 C33 C34 C25 173.1(6) . . . . no
C32 C33 C34 C37 -6.0(9) . . . . no
C25 C34 C37 C38 121.5(7) . . . . no
C25 C34 C37 C36 -59.0(8) . . . . no
C33 C34 C37 C38 -59.4(8) . . . . no
C33 C34 C37 C36 120.1(7) . . . . no
O4 C36 C37 C34 -0.5(9) . . . . no
C45 C36 C37 C34 -174.1(6) . . . . no
C45 C36 C37 C38 5.4(9) . . . . no
O4 C36 C37 C38 179.0(5) . . . . no
C37 C36 C45 C44 -1.8(10) . . . . no
O4 C36 C45 C44 -175.3(6) . . . . no
C34 C37 C38 C39 -9.3(10) . . . . no
C34 C37 C38 C43 174.7(6) . . . . no
C36 C37 C38 C43 -4.8(9) . . . . no
C36 C37 C38 C39 171.2(6) . . . . no
C39 C38 C43 C42 0.4(9) . . . . no
C39 C38 C43 C44 -175.5(6) . . . . no
C37 C38 C43 C44 0.7(9) . . . . no
C37 C38 C39 C40 -173.7(6) . . . . no
C43 C38 C39 C40 2.4(9) . . . . no
C37 C38 C43 C42 176.6(6) . . . . no
C38 C39 C40 C41 -2.1(10) . . . . no
C39 C40 C41 Br4 174.0(5) . . . . no
C39 C40 C41 C42 -1.3(10) . . . . no
Br4 C41 C42 C43 -171.2(5) . . . . no
C40 C41 C42 C43 4.1(10) . . . . no
C41 C42 C43 C44 172.2(6) . . . . no
C41 C42 C43 C38 -3.6(10) . . . . no
C38 C43 C44 C45 3.0(10) . . . . no
C42 C43 C44 C45 -172.8(6) . . . . no
C43 C44 C45 C36 -2.6(10) . . . . no
C73 C50 C62 O6 -82.2(6) . . . . no
C51 C50 C62 O6 39.8(7) . . . . no
C62 C50 C73 O7 169.8(5) . . . . no
C84 C50 C62 O6 159.5(5) . . . . no
C51 C50 C73 O7 48.4(6) . . . . no
C62 C50 C84 O8 154.6(5) . . . . no
C73 C50 C51 O5 40.7(6) . . . . no
C84 C50 C73 O7 -76.0(6) . . . . no
C51 C50 C84 O8 -88.0(6) . . . . no
C73 C50 C84 O8 35.0(7) . . . . no
C62 C50 C51 O5 -82.4(6) . . . . no
C84 C50 C51 O5 163.8(5) . . . . no
C53 C52 C61 C60 3.6(9) . . . . no
O5 C52 C61 C60 179.1(5) . . . . no
O5 C52 C53 C64 0.3(8) . . . . no
O5 C52 C53 C54 179.2(5) . . . . no
C61 C52 C53 C64 175.9(5) . . . . no
C61 C52 C53 C54 -5.2(9) . . . . no
C54 C53 C64 C63 -115.2(7) . . . . no
C52 C53 C54 C55 -173.1(6) . . . . no
C52 C53 C54 C59 2.5(8) . . . . no
C64 C53 C54 C55 5.8(9) . . . . no
C52 C53 C64 C65 -114.1(7) . . . . no
C64 C53 C54 C59 -178.7(5) . . . . no
C54 C53 C64 C65 67.1(8) . . . . no
C52 C53 C64 C63 63.7(8) . . . . no
C55 C54 C59 C60 177.7(5) . . . . no
C55 C54 C59 C58 -0.7(8) . . . . no
C53 C54 C55 C56 175.7(6) . . . . no
C53 C54 C59 C58 -176.4(5) . . . . no
C53 C54 C59 C60 2.0(8) . . . . no
C59 C54 C55 C56 0.1(9) . . . . no
C54 C55 C56 C57 0.1(9) . . . . no
C55 C56 C57 Br5 179.8(4) . . . . no
C55 C56 C57 C58 0.4(9) . . . . no
Br5 C57 C58 C59 179.6(4) . . . . no
C56 C57 C58 C59 -1.1(9) . . . . no
C57 C58 C59 C54 1.2(8) . . . . no
C57 C58 C59 C60 -177.2(6) . . . . no
C54 C59 C60 C61 -3.7(9) . . . . no
C58 C59 C60 C61 174.6(6) . . . . no
C59 C60 C61 C52 1.1(9) . . . . no
C72 C63 C64 C53 178.6(6) . . . . no
C72 C63 C64 C65 -3.5(9) . . . . no
O6 C63 C64 C65 178.0(5) . . . . no
C64 C63 C72 C71 3.4(10) . . . . no
O6 C63 C72 C71 -178.1(6) . . . . no
O6 C63 C64 C53 0.2(9) . . . . no
C53 C64 C65 C66 2.4(9) . . . . no
C63 C64 C65 C66 -175.4(6) . . . . no
C53 C64 C65 C70 178.9(6) . . . . no
C63 C64 C65 C70 1.1(9) . . . . no
C64 C65 C66 C67 177.8(6) . . . . no
C64 C65 C70 C69 -179.0(6) . . . . no
C64 C65 C70 C71 1.5(9) . . . . no
C66 C65 C70 C71 178.2(6) . . . . no
C66 C65 C70 C69 -2.4(9) . . . . no
C70 C65 C66 C67 1.2(9) . . . . no
C65 C66 C67 C68 1.7(9) . . . . no
C66 C67 C68 Br6 172.8(5) . . . . no
C66 C67 C68 C69 -3.6(10) . . . . no
Br6 C68 C69 C70 -174.0(5) . . . . no
C67 C68 C69 C70 2.4(10) . . . . no
C68 C69 C70 C65 0.6(9) . . . . no
C68 C69 C70 C71 -179.9(6) . . . . no
C65 C70 C71 C72 -1.7(9) . . . . no
C69 C70 C71 C72 178.8(6) . . . . no
C70 C71 C72 C63 -0.7(10) . . . . no
C83 C74 C75 C86 -177.7(5) . . . . no
O7 C74 C83 C82 178.7(5) . . . . no
C83 C74 C75 C76 -2.2(9) . . . . no
O7 C74 C75 C76 -179.5(5) . . . . no
O7 C74 C75 C86 5.1(8) . . . . no
C75 C74 C83 C82 1.4(9) . . . . no
C74 C75 C76 C77 -177.6(6) . . . . no
C74 C75 C76 C81 1.1(9) . . . . no
C74 C75 C86 C87 -120.4(7) . . . . no
C76 C75 C86 C85 -116.5(7) . . . . no
C76 C75 C86 C87 64.2(8) . . . . no
C74 C75 C86 C85 58.8(8) . . . . no
C86 C75 C76 C77 -2.2(9) . . . . no
C86 C75 C76 C81 176.4(5) . . . . no
C75 C76 C77 C78 178.7(6) . . . . no
C77 C76 C81 C80 0.4(8) . . . . no
C77 C76 C81 C82 179.6(5) . . . . no
C81 C76 C77 C78 0.0(9) . . . . no
C75 C76 C81 C80 -178.3(5) . . . . no
C75 C76 C81 C82 0.9(8) . . . . no
C76 C77 C78 C79 -0.4(9) . . . . no
C77 C78 C79 Br8 179.8(4) . . . . no
C77 C78 C79 C80 0.2(9) . . . . no
Br8 C79 C80 C81 -179.3(4) . . . . no
C78 C79 C80 C81 0.3(9) . . . . no
C79 C80 C81 C82 -179.8(6) . . . . no
C79 C80 C81 C76 -0.6(9) . . . . no
C76 C81 C82 C83 -1.7(9) . . . . no
C80 C81 C82 C83 177.4(6) . . . . no
C81 C82 C83 C74 0.6(9) . . . . no
O8 C85 C86 C75 1.3(9) . . . . no
O8 C85 C86 C87 -179.4(5) . . . . no
C94 C85 C86 C75 176.8(6) . . . . no
C94 C85 C86 C87 -3.9(9) . . . . no
O8 C85 C94 C93 177.1(6) . . . . no
C86 C85 C94 C93 1.8(10) . . . . no
C75 C86 C87 C88 3.9(10) . . . . no
C75 C86 C87 C92 -177.6(6) . . . . no
C85 C86 C87 C88 -175.4(6) . . . . no
C85 C86 C87 C92 3.1(9) . . . . no
C86 C87 C88 C89 -178.7(6) . . . . no
C92 C87 C88 C89 2.8(9) . . . . no
C86 C87 C92 C91 178.4(6) . . . . no
C86 C87 C92 C93 -0.3(9) . . . . no
C88 C87 C92 C91 -3.1(9) . . . . no
C88 C87 C92 C93 178.3(6) . . . . no
C87 C88 C89 C90 -0.2(10) . . . . no
C88 C89 C90 Br7 176.6(5) . . . . no
C88 C89 C90 C91 -2.2(11) . . . . no
Br7 C90 C91 C92 -176.9(5) . . . . no
C89 C90 C91 C92 1.8(11) . . . . no
C90 C91 C92 C87 0.9(10) . . . . no
C90 C91 C92 C93 179.5(7) . . . . no
C87 C92 C93 C94 -1.9(9) . . . . no
C91 C92 C93 C94 179.5(6) . . . . no
C92 C93 C94 C85 1.2(10) . . . . no
C100 C101 C102 C102 69.0(18) . . . 2_667 no
C101 C102 C102 C101 180.0(13) . . 2_667 2_667 no
